data_4073916
loop_
_publ_author_name
'Esteruelas, Miguel A.'
'Hern\'andez, Yohar A.'
'L\'opez, Ana M.'
'O\~nate, Enrique'

_publ_section_title
;
 Preparation and Characterization of a Monocyclopentadienyl
 Osmium&#x2212;Allenylcarbene Complex
;
_journal_issue 24
_journal_name_full Organometallics
_journal_page_first 6009
_journal_paper_doi 10.1021/om700722e
_journal_volume 26
_journal_year 2007
_chemical_formula_sum 'C30 H38 B F4 Os P'
_chemical_formula_weight 706.58
_chemical_name_systematic
; 
 ? 
;
_space_group_IT_number 14
_symmetry_cell_setting monoclinic
_symmetry_space_group_name_Hall '-P 2yn'
_symmetry_space_group_name_H-M 'P 1 21/n 1'
_atom_sites_solution_hydrogens geom
_atom_sites_solution_primary direct
_atom_sites_solution_secondary difmap
_audit_creation_method SHELXL-97
_cell_angle_alpha 90.00
_cell_angle_beta 98.652(3)
_cell_angle_gamma 90.00
_cell_formula_units_Z 4
_cell_length_a 10.2901(15)
_cell_length_b 17.239(3)
_cell_length_c 15.961(2)
_cell_measurement_reflns_used 933
_cell_measurement_temperature 100.0(2)
_cell_measurement_theta_max 23
_cell_measurement_theta_min 2.3
_cell_volume 2799.1(7)
_computing_cell_refinement 'SAINT+ v. 6.1 (Bruker AXS, 2000)'
_computing_data_collection 'SMART v. 5.625 (Bruker AXS, 2000)'
_computing_data_reduction 'SAINT+ v. 6.1 (Bruker AXS, 2000)'
_computing_molecular_graphics 'XP, SHELXTL v. 6.1 (Bruker, 2000)'
_computing_publication_material 'XCIF, SHELXTL v. 6.1 (Bruker, 2000)'
_computing_structure_refinement 'SHELXL-97 (Sheldrick, 1997)'
_computing_structure_solution 'SHELXS-97 (Sheldrick, 1990)'
_diffrn_ambient_temperature 100.0(2)
_diffrn_detector_area_resol_mean 8.26
_diffrn_measured_fraction_theta_full 0.998
_diffrn_measured_fraction_theta_max 0.940
_diffrn_measurement_device_type 'Bruker SMART APEX CCD system'
_diffrn_measurement_method '\w rotations with narrow frames'
_diffrn_radiation_monochromator graphite
_diffrn_radiation_source 'fine-focus sealed tube'
_diffrn_radiation_type MoK\a
_diffrn_radiation_wavelength 0.71069
_diffrn_reflns_av_R_equivalents 0.0474
_diffrn_reflns_av_sigmaI/netI 0.0426
_diffrn_reflns_limit_h_max 13
_diffrn_reflns_limit_h_min -13
_diffrn_reflns_limit_k_max 23
_diffrn_reflns_limit_k_min -23
_diffrn_reflns_limit_l_max 20
_diffrn_reflns_limit_l_min -21
_diffrn_reflns_number 33796
_diffrn_reflns_theta_full 27.50
_diffrn_reflns_theta_max 28.76
_diffrn_reflns_theta_min 1.75
_diffrn_standards_number 'no decay'
_exptl_absorpt_coefficient_mu 4.657
_exptl_absorpt_correction_T_max 0.653
_exptl_absorpt_correction_T_min 0.509
_exptl_absorpt_correction_type multi-scan
_exptl_absorpt_process_details
;
 Absorption correction performed with SADABS program. This is based on the
 method of Blessing: Blessing, R. H., Acta Crystallogr., Sect. A 1995, 51, 33.
  
 SADABS: Area-Detector Absorption Correction. Bruker-AXS 
  within SAINT+ package, v. 6.1 (2000).
;
_exptl_crystal_colour orange
_exptl_crystal_density_diffrn 1.677
_exptl_crystal_density_method 'not measured'
_exptl_crystal_description block
_exptl_crystal_F_000 1400
_exptl_crystal_size_max 0.20
_exptl_crystal_size_mid 0.14
_exptl_crystal_size_min 0.10
_refine_diff_density_max 0.978
_refine_diff_density_min -1.303
_refine_diff_density_rms 0.156
_refine_ls_extinction_method none
_refine_ls_goodness_of_fit_ref 1.170
_refine_ls_hydrogen_treatment constr
_refine_ls_matrix_type full
_refine_ls_number_parameters 274
_refine_ls_number_reflns 6841
_refine_ls_number_restraints 306
_refine_ls_restrained_S_all 1.184
_refine_ls_R_factor_all 0.0910
_refine_ls_R_factor_gt 0.0670
_refine_ls_shift/su_max 0.006
_refine_ls_shift/su_mean 0.001
_refine_ls_structure_factor_coef Fsqd
_refine_ls_weighting_details 'calc w=1/[\s^2^(Fo^2^)+(0.0571P)^2^+22.5398P] where P=(Fo^2^+2Fc^2^)/3'
_refine_ls_weighting_scheme calc
_refine_ls_wR_factor_gt 0.1610
_refine_ls_wR_factor_ref 0.1710
_reflns_number_gt 5248
_reflns_number_total 6841
_reflns_threshold_expression >2sigma(I)
_cod_data_source_file om700722e.cif
_cod_data_source_block mae191bs
_cod_original_cell_volume 2799.2(7)
_cod_original_sg_symbol_H-M 'P 21/n'
_cod_database_code 4073916

loop_
_symmetry_equiv_pos_as_xyz
'x, y, z'
'-x+1/2, y+1/2, -z+1/2'
'-x, -y, -z'
'x-1/2, -y-1/2, z-1/2'

loop_
_atom_site_label
_atom_site_type_symbol
_atom_site_fract_x
_atom_site_fract_y
_atom_site_fract_z
_atom_site_U_iso_or_equiv
_atom_site_adp_type
_atom_site_occupancy
_atom_site_symmetry_multiplicity
_atom_site_calc_flag
_atom_site_refinement_flags
_atom_site_disorder_assembly
_atom_site_disorder_group
F1A F 0.3880(11) 0.1957(7) 0.1168(7) 0.087(3) Uiso 0.717(10) 1 d PDU A 1
F2A F 0.3981(11) 0.0600(7) 0.0970(7) 0.089(3) Uiso 0.717(10) 1 d PDU A 1
F3A F 0.2019(13) 0.1157(8) 0.0956(9) 0.108(4) Uiso 0.717(10) 1 d PDU A 1
F4A F 0.3553(13) 0.1183(8) 0.2162(8) 0.103(4) Uiso 0.717(10) 1 d PDU A 1
B1A B 0.333(3) 0.1195(15) 0.124(2) 0.092(3) Uiso 0.717(10) 1 d PDU A 1
F1B F 0.393(2) 0.1642(15) 0.0823(15) 0.080(5) Uiso 0.283(10) 1 d PDU A 2
F2B F 0.209(3) 0.1899(16) 0.1525(18) 0.111(6) Uiso 0.283(10) 1 d PDU A 2
F3B F 0.325(3) 0.0837(17) 0.1873(17) 0.104(6) Uiso 0.283(10) 1 d PDU A 2
F4B F 0.216(3) 0.1026(16) 0.0512(17) 0.099(5) Uiso 0.283(10) 1 d PDU A 2
B1B B 0.290(3) 0.138(2) 0.126(2) 0.096(4) Uiso 0.283(10) 1 d PDU A 2
Os1A Os 0.7787(6) 1.0216(5) 0.1862(5) 0.0444(6) Uani 0.569(5) 1 d PDU B 1
P1A P 0.9533(7) 0.9471(5) 0.2597(5) 0.0387(16) Uani 0.569(5) 1 d PDU B 1
C1A C 0.7271(14) 1.0498(9) 0.2993(9) 0.039(2) Uiso 0.569(5) 1 d PDU B 1
C2A C 0.7477(14) 1.0998(8) 0.3619(9) 0.039(2) Uiso 0.569(5) 1 d PDU B 1
H2A H 0.8283 1.1253 0.3686 0.047 Uiso 0.569(5) 1 calc PR B 1
C3A C 0.6578(9) 1.1210(6) 0.4240(6) 0.0440(18) Uiso 0.569(5) 1 d PGDU B 1
C4A C 0.5424(10) 1.0805(5) 0.4288(6) 0.042(2) Uiso 0.569(5) 1 d PGDU B 1
H4A H 0.5216 1.0368 0.3952 0.051 Uiso 0.569(5) 1 calc PR B 1
C5A C 0.4582(8) 1.1052(6) 0.4838(7) 0.044(2) Uiso 0.569(5) 1 d PGDU B 1
H5A H 0.3810 1.0780 0.4870 0.052 Uiso 0.569(5) 1 calc PR B 1
C6A C 0.4894(9) 1.1704(6) 0.5340(6) 0.047(2) Uiso 0.569(5) 1 d PGDU B 1
H6A H 0.4330 1.1869 0.5708 0.056 Uiso 0.569(5) 1 calc PR B 1
C7A C 0.6048(10) 1.2110(5) 0.5292(7) 0.050(3) Uiso 0.569(5) 1 d PGDU B 1
H7A H 0.6256 1.2546 0.5627 0.059 Uiso 0.569(5) 1 calc PR B 1
C8A C 0.6890(9) 1.1863(6) 0.4741(7) 0.047(2) Uiso 0.569(5) 1 d PGDU B 1
H8A H 0.7662 1.2134 0.4709 0.056 Uiso 0.569(5) 1 calc PR B 1
C9A C 0.6153(12) 1.0091(7) 0.2582(8) 0.039(2) Uiso 0.569(5) 1 d PDU B 1
H9A H 0.5366 1.0401 0.2392 0.047 Uiso 0.569(5) 1 calc PRD B 1
C10A C 0.6419(15) 0.9471(8) 0.2049(9) 0.037(2) Uiso 0.569(5) 1 d PDU B 1
C11A C 0.5615(9) 0.8803(5) 0.1724(6) 0.037(2) Uiso 0.569(5) 1 d PGDU B 1
C12A C 0.5701(9) 0.8523(5) 0.0917(5) 0.039(2) Uiso 0.569(5) 1 d PGDU B 1
H12A H 0.6299 0.8741 0.0602 0.046 Uiso 0.569(5) 1 calc PR B 1
C13A C 0.4893(10) 0.7919(5) 0.0581(5) 0.040(2) Uiso 0.569(5) 1 d PGDU B 1
H13A H 0.4951 0.7732 0.0041 0.048 Uiso 0.569(5) 1 calc PR B 1
C14A C 0.3999(9) 0.7593(5) 0.1051(6) 0.043(2) Uiso 0.569(5) 1 d PGDU B 1
H14A H 0.3459 0.7189 0.0826 0.051 Uiso 0.569(5) 1 calc PR B 1
C15A C 0.3913(9) 0.7873(5) 0.1858(6) 0.044(2) Uiso 0.569(5) 1 d PGDU B 1
H15A H 0.3315 0.7655 0.2172 0.053 Uiso 0.569(5) 1 calc PR B 1
C16A C 0.4721(10) 0.8478(5) 0.2194(5) 0.039(2) Uiso 0.569(5) 1 d PGDU B 1
H16A H 0.4663 0.8665 0.2734 0.047 Uiso 0.569(5) 1 calc PR B 1
C17A C 0.6913(17) 1.0577(10) 0.0532(10) 0.053(3) Uiso 0.569(5) 1 d PDU B 1
H17A H 0.6076 1.0418 0.0290 0.064 Uiso 0.569(5) 1 calc PR B 1
C18A C 0.7194(16) 1.1237(9) 0.1058(10) 0.055(3) Uiso 0.569(5) 1 d PDU B 1
H18A H 0.6591 1.1589 0.1218 0.066 Uiso 0.569(5) 1 calc PR B 1
C19A C 0.8642(17) 1.1254(11) 0.1301(11) 0.057(3) Uiso 0.569(5) 1 d PDU B 1
H19A H 0.9141 1.1613 0.1645 0.068 Uiso 0.569(5) 1 calc PR B 1
C20A C 0.9081(15) 1.0620(9) 0.0903(9) 0.058(3) Uiso 0.569(5) 1 d PDU B 1
H20A H 0.9960 1.0478 0.0941 0.070 Uiso 0.569(5) 1 calc PR B 1
C21A C 0.8040(17) 1.0215(11) 0.0434(11) 0.059(3) Uiso 0.569(5) 1 d PDU B 1
H21A H 0.8113 0.9772 0.0111 0.071 Uiso 0.569(5) 1 calc PR B 1
C22A C 0.9967(15) 0.8590(8) 0.2035(9) 0.067(4) Uiso 0.569(5) 1 d PDU B 1
H22A H 1.0804 0.8409 0.2349 0.081 Uiso 0.569(5) 1 calc PR B 1
C23A C 0.900(2) 0.7912(8) 0.2050(14) 0.082(5) Uiso 0.569(5) 1 d PDU B 1
H23A H 0.8834 0.7830 0.2620 0.123 Uiso 0.569(5) 1 calc PR B 1
H23B H 0.9368 0.7450 0.1846 0.123 Uiso 0.569(5) 1 calc PR B 1
H23C H 0.8186 0.8033 0.1693 0.123 Uiso 0.569(5) 1 calc PR B 1
C24A C 1.023(2) 0.8737(12) 0.1122(10) 0.071(5) Uiso 0.569(5) 1 d PDU B 1
H24A H 1.0800 0.9175 0.1116 0.107 Uiso 0.569(5) 1 calc PR B 1
H24B H 0.9410 0.8840 0.0763 0.107 Uiso 0.569(5) 1 calc PR B 1
H24C H 1.0632 0.8287 0.0919 0.107 Uiso 0.569(5) 1 calc PR B 1
C25A C 1.1080(12) 1.0037(7) 0.2737(10) 0.056(3) Uiso 0.569(5) 1 d PDU B 1
H25A H 1.1222 1.0190 0.2166 0.067 Uiso 0.569(5) 1 calc PR B 1
C26A C 1.2311(12) 0.9570(12) 0.3116(15) 0.073(5) Uiso 0.569(5) 1 d PDU B 1
H26A H 1.2328 0.9087 0.2817 0.110 Uiso 0.569(5) 1 calc PR B 1
H26B H 1.2282 0.9468 0.3704 0.110 Uiso 0.569(5) 1 calc PR B 1
H26C H 1.3086 0.9863 0.3061 0.110 Uiso 0.569(5) 1 calc PR B 1
C27A C 1.1004(19) 1.0799(9) 0.3233(15) 0.059(4) Uiso 0.569(5) 1 d PDU B 1
H27A H 1.0342 1.1129 0.2931 0.089 Uiso 0.569(5) 1 calc PR B 1
H27B H 1.1839 1.1057 0.3295 0.089 Uiso 0.569(5) 1 calc PR B 1
H27C H 1.0781 1.0685 0.3783 0.089 Uiso 0.569(5) 1 calc PR B 1
C28A C 0.9345(11) 0.9129(9) 0.3672(8) 0.062(3) Uiso 0.569(5) 1 d PDU B 1
H28A H 0.9290 0.9615 0.3983 0.074 Uiso 0.569(5) 1 calc PR B 1
C29A C 0.8026(15) 0.8740(12) 0.3742(11) 0.067(4) Uiso 0.569(5) 1 d PDU B 1
H29A H 0.7333 0.9007 0.3386 0.100 Uiso 0.569(5) 1 calc PR B 1
H29B H 0.7869 0.8759 0.4319 0.100 Uiso 0.569(5) 1 calc PR B 1
H29C H 0.8051 0.8209 0.3563 0.100 Uiso 0.569(5) 1 calc PR B 1
C30A C 1.0574(17) 0.8741(13) 0.4165(10) 0.084(5) Uiso 0.569(5) 1 d PDU B 1
H30A H 1.1339 0.9039 0.4096 0.126 Uiso 0.569(5) 1 calc PR B 1
H30B H 1.0660 0.8226 0.3950 0.126 Uiso 0.569(5) 1 calc PR B 1
H30C H 1.0490 0.8714 0.4755 0.126 Uiso 0.569(5) 1 calc PR B 1
Os1B Os 0.7704(7) 1.0216(7) 0.1943(7) 0.0477(12) Uani 0.431(5) 1 d PDU B 2
P1B P 0.9424(8) 0.9359(6) 0.2490(6) 0.0328(16) Uani 0.431(5) 1 d PDU B 2
C1B C 0.6508(17) 0.9288(9) 0.1920(11) 0.040(3) Uiso 0.431(5) 1 d PDU B 2
C2B C 0.6104(17) 0.8700(10) 0.1427(11) 0.043(2) Uiso 0.431(5) 1 d PDU B 2
H2B H 0.6567 0.8583 0.0985 0.051 Uiso 0.431(5) 1 calc PR B 2
C3B C 0.4949(11) 0.8205(8) 0.1532(7) 0.0421(19) Uiso 0.431(5) 1 d PGDU B 2
C4B C 0.4486(13) 0.8156(8) 0.2305(6) 0.045(3) Uiso 0.431(5) 1 d PGDU B 2
H4B H 0.4922 0.8416 0.2776 0.055 Uiso 0.431(5) 1 calc PR B 2
C5B C 0.3370(13) 0.7721(9) 0.2373(7) 0.049(3) Uiso 0.431(5) 1 d PGDU B 2
H5B H 0.3060 0.7688 0.2890 0.059 Uiso 0.431(5) 1 calc PR B 2
C6B C 0.2718(11) 0.7333(8) 0.1670(9) 0.051(3) Uiso 0.431(5) 1 d PGDU B 2
H6B H 0.1972 0.7042 0.1716 0.061 Uiso 0.431(5) 1 calc PR B 2
C7B C 0.3181(12) 0.7382(8) 0.0897(7) 0.049(3) Uiso 0.431(5) 1 d PGDU B 2
H7B H 0.2745 0.7122 0.0426 0.059 Uiso 0.431(5) 1 calc PR B 2
C8B C 0.4297(13) 0.7817(8) 0.0828(6) 0.043(3) Uiso 0.431(5) 1 d PGDU B 2
H8B H 0.4607 0.7850 0.0311 0.051 Uiso 0.431(5) 1 calc PR B 2
C9B C 0.5973(14) 0.9810(9) 0.2458(9) 0.041(3) Uiso 0.431(5) 1 d PDU B 2
H9B H 0.5134 1.0052 0.2227 0.049 Uiso 0.431(5) 1 calc PRD B 2
C10B C 0.6894(17) 1.0290(10) 0.2979(10) 0.042(2) Uiso 0.431(5) 1 d PDU B 2
C11B C 0.6637(12) 1.0755(8) 0.3714(7) 0.044(2) Uiso 0.431(5) 1 d PGDU B 2
C12B C 0.7540(11) 1.1322(8) 0.4031(8) 0.048(2) Uiso 0.431(5) 1 d PGDU B 2
H12B H 0.8308 1.1386 0.3798 0.058 Uiso 0.431(5) 1 calc PR B 2
C13B C 0.7295(13) 1.1792(8) 0.4697(9) 0.050(3) Uiso 0.431(5) 1 d PGDU B 2
H13B H 0.7899 1.2171 0.4910 0.060 Uiso 0.431(5) 1 calc PR B 2
C14B C 0.6147(14) 1.1695(8) 0.5047(8) 0.050(2) Uiso 0.431(5) 1 d PGDU B 2
H14B H 0.5983 1.2010 0.5492 0.061 Uiso 0.431(5) 1 calc PR B 2
C15B C 0.5244(12) 1.1129(9) 0.4730(9) 0.048(2) Uiso 0.431(5) 1 d PGDU B 2
H15B H 0.4476 1.1064 0.4963 0.058 Uiso 0.431(5) 1 calc PR B 2
C16B C 0.5489(12) 1.0659(8) 0.4063(9) 0.048(3) Uiso 0.431(5) 1 d PGDU B 2
H16B H 0.4885 1.0279 0.3851 0.057 Uiso 0.431(5) 1 calc PR B 2
C17B C 0.7186(19) 1.1426(10) 0.1440(13) 0.058(3) Uiso 0.431(5) 1 d PDU B 2
H17B H 0.6595 1.1734 0.1677 0.070 Uiso 0.431(5) 1 calc PR B 2
C18B C 0.6844(18) 1.0865(10) 0.0795(11) 0.058(3) Uiso 0.431(5) 1 d PDU B 2
H18B H 0.6003 1.0745 0.0526 0.069 Uiso 0.431(5) 1 calc PR B 2
C19B C 0.809(2) 1.0510(12) 0.0636(12) 0.057(3) Uiso 0.431(5) 1 d PDU B 2
H19B H 0.8200 1.0122 0.0248 0.069 Uiso 0.431(5) 1 calc PR B 2
C20B C 0.9055(17) 1.0880(10) 0.1183(11) 0.053(3) Uiso 0.431(5) 1 d PDU B 2
H20B H 0.9949 1.0771 0.1232 0.064 Uiso 0.431(5) 1 calc PR B 2
C21B C 0.8503(19) 1.1441(10) 0.1657(14) 0.054(3) Uiso 0.431(5) 1 d PDU B 2
H21B H 0.8969 1.1770 0.2055 0.065 Uiso 0.431(5) 1 calc PR B 2
C22B C 1.1062(14) 0.9821(9) 0.2749(12) 0.056(4) Uiso 0.431(5) 1 d PDU B 2
H22B H 1.1348 0.9956 0.2209 0.068 Uiso 0.431(5) 1 calc PR B 2
C23B C 1.104(2) 1.0583(11) 0.3257(18) 0.052(4) Uiso 0.431(5) 1 d PDU B 2
H23D H 1.0294 1.0886 0.3026 0.078 Uiso 0.431(5) 1 calc PR B 2
H23E H 1.1833 1.0871 0.3223 0.078 Uiso 0.431(5) 1 calc PR B 2
H23F H 1.0996 1.0464 0.3839 0.078 Uiso 0.431(5) 1 calc PR B 2
C24B C 1.2127(14) 0.9284(14) 0.3225(17) 0.065(5) Uiso 0.431(5) 1 d PDU B 2
H24D H 1.2161 0.8810 0.2913 0.098 Uiso 0.431(5) 1 calc PR B 2
H24E H 1.1916 0.9170 0.3778 0.098 Uiso 0.431(5) 1 calc PR B 2
H24F H 1.2966 0.9538 0.3281 0.098 Uiso 0.431(5) 1 calc PR B 2
C25B C 0.9673(17) 0.8614(8) 0.1688(9) 0.059(4) Uiso 0.431(5) 1 d PDU B 2
H25B H 0.8813 0.8522 0.1346 0.070 Uiso 0.431(5) 1 calc PR B 2
C26B C 1.017(2) 0.7821(8) 0.2068(12) 0.049(4) Uiso 0.431(5) 1 d PDU B 2
H26D H 0.9585 0.7641 0.2444 0.073 Uiso 0.431(5) 1 calc PR B 2
H26E H 1.1036 0.7880 0.2377 0.073 Uiso 0.431(5) 1 calc PR B 2
H26F H 1.0182 0.7452 0.1620 0.073 Uiso 0.431(5) 1 calc PR B 2
C27B C 1.060(2) 0.8891(12) 0.1071(12) 0.054(5) Uiso 0.431(5) 1 d PDU B 2
H27D H 1.0306 0.9382 0.0832 0.081 Uiso 0.431(5) 1 calc PR B 2
H27E H 1.0604 0.8517 0.0626 0.081 Uiso 0.431(5) 1 calc PR B 2
H27F H 1.1479 0.8945 0.1374 0.081 Uiso 0.431(5) 1 calc PR B 2
C28B C 0.9247(13) 0.8795(7) 0.3460(7) 0.042(3) Uiso 0.431(5) 1 d PDU B 2
H28B H 0.9949 0.8406 0.3513 0.051 Uiso 0.431(5) 1 calc PR B 2
C29B C 0.7958(15) 0.8328(10) 0.3389(10) 0.036(4) Uiso 0.431(5) 1 d PDU B 2
H29D H 0.7844 0.8032 0.2874 0.055 Uiso 0.431(5) 1 calc PR B 2
H29E H 0.7232 0.8679 0.3385 0.055 Uiso 0.431(5) 1 calc PR B 2
H29F H 0.7996 0.7984 0.3865 0.055 Uiso 0.431(5) 1 calc PR B 2
C30B C 0.9507(18) 0.9282(10) 0.4286(7) 0.037(4) Uiso 0.431(5) 1 d PDU B 2
H30D H 1.0313 0.9565 0.4300 0.055 Uiso 0.431(5) 1 calc PR B 2
H30E H 0.9574 0.8943 0.4768 0.055 Uiso 0.431(5) 1 calc PR B 2
H30F H 0.8795 0.9639 0.4301 0.055 Uiso 0.431(5) 1 calc PR B 2

loop_
_atom_site_aniso_label
_atom_site_aniso_U_11
_atom_site_aniso_U_22
_atom_site_aniso_U_33
_atom_site_aniso_U_23
_atom_site_aniso_U_13
_atom_site_aniso_U_12
Os1A 0.0310(8) 0.0516(13) 0.0505(11) 0.0168(7) 0.0057(6) 0.0038(8)
P1A 0.033(2) 0.046(3) 0.036(3) 0.005(2) -0.0001(19) 0.002(2)
Os1B 0.0335(13) 0.0504(18) 0.058(2) 0.0226(18) 0.0031(10) -0.0040(10)
P1B 0.026(2) 0.043(3) 0.028(3) 0.000(3) 0.002(2) -0.005(2)

loop_
_atom_type_symbol
_atom_type_description
_atom_type_scat_dispersion_real
_atom_type_scat_dispersion_imag
_atom_type_scat_source
C C 0.0033 0.0016 'International Tables Vol C Tables 4.2.6.8 and 6.1.1.4'
H H 0.0000 0.0000 'International Tables Vol C Tables 4.2.6.8 and 6.1.1.4'
B B 0.0013 0.0007 'International Tables Vol C Tables 4.2.6.8 and 6.1.1.4'
F F 0.0171 0.0103 'International Tables Vol C Tables 4.2.6.8 and 6.1.1.4'
P P 0.1023 0.0942 'International Tables Vol C Tables 4.2.6.8 and 6.1.1.4'
Os Os -1.2165 7.6030 'International Tables Vol C Tables 4.2.6.8 and 6.1.1.4'

loop_
_geom_angle_atom_site_label_1
_geom_angle_atom_site_label_2
_geom_angle_atom_site_label_3
_geom_angle
F2A B1A F3A 112(2)
F2A B1A F1A 117.0(19)
F3A B1A F1A 113.3(19)
F2A B1A F4A 108(2)
F3A B1A F4A 109.6(19)
F1A B1A F4A 95(2)
F2B B1B F3B 110(3)
F2B B1B F1B 119(2)
F3B B1B F1B 115(2)
F2B B1B F4B 106(2)
F3B B1B F4B 111(2)
F1B B1B F4B 94(2)
C10A Os1A C1A 74.4(6)
C10A Os1A C9A 39.6(5)
C1A Os1A C9A 39.3(5)
C10A Os1A C18A 117.9(6)
C1A Os1A C18A 104.0(7)
C9A Os1A C18A 102.5(5)
C10A Os1A C19A 156.6(7)
C1A Os1A C19A 109.8(8)
C9A Os1A C19A 132.0(7)
C18A Os1A C19A 38.9(6)
C10A Os1A C17A 97.4(7)
C1A Os1A C17A 130.7(6)
C9A Os1A C17A 107.0(6)
C18A Os1A C17A 36.9(6)
C19A Os1A C17A 61.9(6)
C10A Os1A C20A 143.7(8)
C1A Os1A C20A 141.8(8)
C9A Os1A C20A 162.7(5)
C18A Os1A C20A 60.4(5)
C19A Os1A C20A 35.4(5)
C17A Os1A C20A 58.5(6)
C10A Os1A C21A 109.6(8)
C1A Os1A C21A 163.4(7)
C9A Os1A C21A 136.2(7)
C18A Os1A C21A 59.7(6)
C19A Os1A C21A 60.1(7)
C17A Os1A C21A 34.0(6)
C20A Os1A C21A 35.2(5)
C10A Os1A P1A 94.5(5)
C1A Os1A P1A 88.3(5)
C9A Os1A P1A 105.8(4)
C18A Os1A P1A 147.3(5)
C19A Os1A P1A 108.5(5)
C17A Os1A P1A 141.0(6)
C20A Os1A P1A 91.2(4)
C21A Os1A P1A 107.2(5)
C22A P1A C28A 104.7(6)
C22A P1A C25A 103.0(6)
C28A P1A C25A 105.3(6)
C22A P1A Os1A 115.1(7)
C28A P1A Os1A 117.0(4)
C25A P1A Os1A 110.4(6)
C2A C1A C9A 134.6(13)
C2A C1A Os1A 143.7(12)
C9A C1A Os1A 76.8(8)
C1A C2A C3A 128.2(12)
C1A C2A H2A 115.9
C3A C2A H2A 115.9
C4A C3A C8A 120.0
C4A C3A C2A 122.1(8)
C8A C3A C2A 117.8(8)
C5A C4A C3A 120.0
C5A C4A H4A 120.0
C3A C4A H4A 120.0
C4A C5A C6A 120.0
C4A C5A H5A 120.0
C6A C5A H5A 120.0
C5A C6A C7A 120.0
C5A C6A H6A 120.0
C7A C6A H6A 120.0
C8A C7A C6A 120.0
C8A C7A H7A 120.0
C6A C7A H7A 120.0
C7A C8A C3A 120.0
C7A C8A H8A 120.0
C3A C8A H8A 120.0
C10A C9A C1A 115.7(10)
C10A C9A Os1A 61.7(8)
C1A C9A Os1A 63.9(8)
C10A C9A H9A 116.7
C1A C9A H9A 116.7
Os1A C9A H9A 116.7
C9A C10A C11A 130.9(12)
C9A C10A Os1A 78.7(8)
C11A C10A Os1A 147.2(10)
C12A C11A C16A 120.0
C12A C11A C10A 119.3(8)
C16A C11A C10A 120.6(8)
C11A C12A C13A 120.0
C11A C12A H12A 120.0
C13A C12A H12A 120.0
C14A C13A C12A 120.0
C14A C13A H13A 120.0
C12A C13A H13A 120.0
C13A C14A C15A 120.0
C13A C14A H14A 120.0
C15A C14A H14A 120.0
C16A C15A C14A 120.0
C16A C15A H15A 120.0
C14A C15A H15A 120.0
C15A C16A C11A 120.0
C15A C16A H16A 120.0
C11A C16A H16A 120.0
C21A C17A C18A 109.8(16)
C21A C17A Os1A 75.7(10)
C18A C17A Os1A 69.4(10)
C21A C17A H17A 125.1
C18A C17A H17A 125.1
Os1A C17A H17A 121.3
C17A C18A C19A 106.1(15)
C17A C18A Os1A 73.7(10)
C19A C18A Os1A 71.6(9)
C17A C18A H18A 126.9
C19A C18A H18A 126.9
Os1A C18A H18A 119.8
C20A C19A C18A 104.6(15)
C20A C19A Os1A 74.1(10)
C18A C19A Os1A 69.5(8)
C20A C19A H19A 127.7
C18A C19A H19A 127.7
Os1A C19A H19A 120.7
C19A C20A C21A 111.5(14)
C19A C20A Os1A 70.6(10)
C21A C20A Os1A 74.3(9)
C19A C20A H20A 124.3
C21A C20A H20A 124.3
Os1A C20A H20A 122.4
C17A C21A C20A 108.1(15)
C17A C21A Os1A 70.2(10)
C20A C21A Os1A 70.5(9)
C17A C21A H21A 126.0
C20A C21A H21A 126.0
Os1A C21A H21A 124.9
C23A C22A C24A 110.1(14)
C23A C22A P1A 114.3(8)
C24A C22A P1A 114.4(8)
C23A C22A H22A 105.7
C24A C22A H22A 105.7
P1A C22A H22A 105.7
C22A C23A H23A 109.5
C22A C23A H23B 109.5
H23A C23A H23B 109.5
C22A C23A H23C 109.5
H23A C23A H23C 109.5
H23B C23A H23C 109.5
C22A C24A H24A 109.5
C22A C24A H24B 109.5
H24A C24A H24B 109.5
C22A C24A H24C 109.5
H24A C24A H24C 109.5
H24B C24A H24C 109.5
C27A C25A C26A 110.2(13)
C27A C25A P1A 113.7(7)
C26A C25A P1A 114.3(8)
C27A C25A H25A 106.0
C26A C25A H25A 106.0
P1A C25A H25A 106.0
C25A C26A H26A 109.5
C25A C26A H26B 109.5
H26A C26A H26B 109.5
C25A C26A H26C 109.5
H26A C26A H26C 109.5
H26B C26A H26C 109.5
C25A C27A H27A 109.5
C25A C27A H27B 109.5
H27A C27A H27B 109.5
C25A C27A H27C 109.5
H27A C27A H27C 109.5
H27B C27A H27C 109.5
C29A C28A C30A 116.1(12)
C29A C28A P1A 115.1(8)
C30A C28A P1A 114.8(8)
C29A C28A H28A 102.7
C30A C28A H28A 102.7
P1A C28A H28A 102.7
C28A C29A H29A 109.5
C28A C29A H29B 109.5
H29A C29A H29B 109.5
C28A C29A H29C 109.5
H29A C29A H29C 109.5
H29B C29A H29C 109.5
C28A C30A H30A 109.5
C28A C30A H30B 109.5
H30A C30A H30B 109.5
C28A C30A H30C 109.5
H30A C30A H30C 109.5
H30B C30A H30C 109.5
C10B Os1B C1B 74.4(6)
C10B Os1B C9B 39.8(5)
C1B Os1B C9B 39.0(5)
C10B Os1B C18B 119.8(7)
C1B Os1B C18B 102.7(8)
C9B Os1B C18B 103.1(6)
C10B Os1B C19B 157.9(7)
C1B Os1B C19B 110.9(9)
C9B Os1B C19B 133.8(8)
C18B Os1B C19B 38.7(6)
C10B Os1B C17B 97.6(8)
C1B Os1B C17B 127.8(7)
C9B Os1B C17B 105.4(6)
C18B Os1B C17B 36.8(6)
C19B Os1B C17B 61.8(6)
C10B Os1B C20B 141.6(9)
C1B Os1B C20B 143.7(9)
C9B Os1B C20B 162.8(6)
C18B Os1B C20B 60.5(6)
C19B Os1B C20B 35.4(6)
C17B Os1B C20B 58.8(6)
C10B Os1B C21B 108.2(9)
C1B Os1B C21B 161.1(7)
C9B Os1B C21B 133.9(7)
C18B Os1B C21B 59.3(6)
C19B Os1B C21B 59.7(7)
C17B Os1B C21B 34.0(6)
C20B Os1B C21B 35.2(5)
C10B Os1B P1B 96.8(6)
C1B Os1B P1B 86.1(6)
C9B Os1B P1B 105.5(4)
C18B Os1B P1B 143.4(6)
C19B Os1B P1B 104.9(6)
C17B Os1B P1B 145.7(6)
C20B Os1B P1B 91.6(5)
C21B Os1B P1B 111.7(6)
C22B P1B C28B 103.9(7)
C22B P1B C25B 103.7(7)
C28B P1B C25B 104.7(6)
C22B P1B Os1B 114.7(6)
C28B P1B Os1B 118.1(5)
C25B P1B Os1B 110.5(7)
C2B C1B C9B 137.7(15)
C2B C1B Os1B 139.7(13)
C9B C1B Os1B 77.0(8)
C1B C2B C3B 124.1(14)
C1B C2B H2B 118.0
C3B C2B H2B 118.0
C4B C3B C8B 120.0
C4B C3B C2B 121.3(9)
C8B C3B C2B 118.7(9)
C5B C4B C3B 120.0
C5B C4B H4B 120.0
C3B C4B H4B 120.0
C4B C5B C6B 120.0
C4B C5B H5B 120.0
C6B C5B H5B 120.0
C5B C6B C7B 120.0
C5B C6B H6B 120.0
C7B C6B H6B 120.0
C8B C7B C6B 120.0
C8B C7B H7B 120.0
C6B C7B H7B 120.0
C7B C8B C3B 120.0
C7B C8B H8B 120.0
C3B C8B H8B 120.0
C1B C9B C10B 116.0(11)
C1B C9B Os1B 64.0(8)
C10B C9B Os1B 61.7(8)
C1B C9B H9B 116.4
C10B C9B H9B 116.4
Os1B C9B H9B 116.4
C9B C10B C11B 126.5(12)
C9B C10B Os1B 78.5(9)
C11B C10B Os1B 148.5(12)
C12B C11B C16B 120.0
C12B C11B C10B 118.7(9)
C16B C11B C10B 121.2(9)
C11B C12B C13B 120.0
C11B C12B H12B 120.0
C13B C12B H12B 120.0
C14B C13B C12B 120.0
C14B C13B H13B 120.0
C12B C13B H13B 120.0
C15B C14B C13B 120.0
C15B C14B H14B 120.0
C13B C14B H14B 120.0
C14B C15B C16B 120.0
C14B C15B H15B 120.0
C16B C15B H15B 120.0
C15B C16B C11B 120.0
C15B C16B H16B 120.0
C11B C16B H16B 120.0
C21B C17B C18B 109.3(16)
C21B C17B Os1B 75.7(10)
C18B C17B Os1B 69.5(10)
C21B C17B H17B 125.4
C18B C17B H17B 125.4
Os1B C17B H17B 121.0
C17B C18B C19B 106.3(15)
C17B C18B Os1B 73.7(11)
C19B C18B Os1B 71.6(9)
C17B C18B H18B 126.9
C19B C18B H18B 126.9
Os1B C18B H18B 119.8
C20B C19B C18B 105.1(15)
C20B C19B Os1B 74.0(10)
C18B C19B Os1B 69.7(9)
C20B C19B H19B 127.4
C18B C19B H19B 127.4
Os1B C19B H19B 120.8
C19B C20B C21B 110.5(15)
C19B C20B Os1B 70.6(10)
C21B C20B Os1B 74.4(9)
C19B C20B H20B 124.7
C21B C20B H20B 124.7
Os1B C20B H20B 121.9
C17B C21B C20B 108.8(16)
C17B C21B Os1B 70.3(10)
C20B C21B Os1B 70.4(9)
C17B C21B H21B 125.6
C20B C21B H21B 125.6
Os1B C21B H21B 125.3
C23B C22B C24B 108.3(14)
C23B C22B P1B 113.6(8)
C24B C22B P1B 113.9(8)
C23B C22B H22B 106.8
C24B C22B H22B 106.8
P1B C22B H22B 106.8
C22B C23B H23D 109.5
C22B C23B H23E 109.5
H23D C23B H23E 109.5
C22B C23B H23F 109.5
H23D C23B H23F 109.5
H23E C23B H23F 109.5
C22B C24B H24D 109.5
C22B C24B H24E 109.5
H24D C24B H24E 109.5
C22B C24B H24F 109.5
H24D C24B H24F 109.5
H24E C24B H24F 109.5
C27B C25B C26B 108.9(13)
C27B C25B P1B 112.8(8)
C26B C25B P1B 114.2(8)
C27B C25B H25B 106.8
C26B C25B H25B 106.8
P1B C25B H25B 106.8
C25B C26B H26D 109.5
C25B C26B H26E 109.5
H26D C26B H26E 109.5
C25B C26B H26F 109.5
H26D C26B H26F 109.5
H26E C26B H26F 109.5
C25B C27B H27D 109.5
C25B C27B H27E 109.5
H27D C27B H27E 109.5
C25B C27B H27F 109.5
H27D C27B H27F 109.5
H27E C27B H27F 109.5
C29B C28B C30B 112.4(11)
C29B C28B P1B 113.8(7)
C30B C28B P1B 113.4(7)
C29B C28B H28B 105.4
C30B C28B H28B 105.4
P1B C28B H28B 105.4
C28B C29B H29D 109.5
C28B C29B H29E 109.5
H29D C29B H29E 109.5
C28B C29B H29F 109.5
H29D C29B H29F 109.5
H29E C29B H29F 109.5
C28B C30B H30D 109.5
C28B C30B H30E 109.5
H30D C30B H30E 109.5
C28B C30B H30F 109.5
H30D C30B H30F 109.5
H30E C30B H30F 109.5

loop_
_geom_bond_atom_site_label_1
_geom_bond_atom_site_label_2
_geom_bond_distance
F1A B1A 1.44(2)
F2A B1A 1.33(3)
F3A B1A 1.36(3)
F4A B1A 1.45(3)
F1B B1B 1.44(3)
F2B B1B 1.33(3)
F3B B1B 1.36(3)
F4B B1B 1.45(3)
Os1A C10A 1.962(15)
Os1A C1A 2.015(16)
Os1A C9A 2.185(11)
Os1A C18A 2.211(15)
Os1A C19A 2.240(17)
Os1A C17A 2.266(17)
Os1A C20A 2.284(14)
Os1A C21A 2.333(18)
Os1A P1A 2.370(4)
P1A C22A 1.853(10)
P1A C28A 1.852(10)
P1A C25A 1.851(10)
C1A C2A 1.313(18)
C1A C9A 1.420(17)
C2A C3A 1.499(14)
C2A H2A 0.9300
C3A C4A 1.3900
C3A C8A 1.3900
C4A C5A 1.3900
C4A H4A 0.9300
C5A C6A 1.3900
C5A H5A 0.9300
C6A C7A 1.3900
C6A H6A 0.9300
C7A C8A 1.3900
C7A H7A 0.9300
C8A H8A 0.9300
C9A C10A 1.419(17)
C9A H9A 0.9800
C10A C11A 1.466(15)
C11A C12A 1.3900
C11A C16A 1.3900
C12A C13A 1.3900
C12A H12A 0.9300
C13A C14A 1.3900
C13A H13A 0.9300
C14A C15A 1.3900
C14A H14A 0.9300
C15A C16A 1.3900
C15A H15A 0.9300
C16A H16A 0.9300
C17A C21A 1.35(2)
C17A C18A 1.42(2)
C17A H17A 0.9300
C18A C19A 1.48(2)
C18A H18A 0.9300
C19A C20A 1.37(2)
C19A H19A 0.9300
C20A C21A 1.40(2)
C20A H20A 0.9300
C21A H21A 0.9300
C22A C23A 1.540(10)
C22A C24A 1.542(10)
C22A H22A 0.9800
C23A H23A 0.9600
C23A H23B 0.9600
C23A H23C 0.9600
C24A H24A 0.9600
C24A H24B 0.9600
C24A H24C 0.9600
C25A C27A 1.542(10)
C25A C26A 1.546(10)
C25A H25A 0.9800
C26A H26A 0.9600
C26A H26B 0.9600
C26A H26C 0.9600
C27A H27A 0.9600
C27A H27B 0.9600
C27A H27C 0.9600
C28A C29A 1.533(10)
C28A C30A 1.539(10)
C28A H28A 0.9800
C29A H29A 0.9600
C29A H29B 0.9600
C29A H29C 0.9600
C30A H30A 0.9600
C30A H30B 0.9600
C30A H30C 0.9600
Os1B C10B 1.964(16)
Os1B C1B 2.015(18)
Os1B C9B 2.185(12)
Os1B C18B 2.214(16)
Os1B C19B 2.241(18)
Os1B C17B 2.269(17)
Os1B C20B 2.285(14)
Os1B C21B 2.336(19)
Os1B P1B 2.370(5)
P1B C22B 1.854(10)
P1B C28B 1.860(10)
P1B C25B 1.858(10)
C1B C2B 1.312(19)
C1B C9B 1.412(17)
C2B C3B 1.493(14)
C2B H2B 0.9300
C3B C4B 1.3900
C3B C8B 1.3900
C4B C5B 1.3900
C4B H4B 0.9300
C5B C6B 1.3900
C5B H5B 0.9300
C6B C7B 1.3900
C6B H6B 0.9300
C7B C8B 1.3900
C7B H7B 0.9300
C8B H8B 0.9300
C9B C10B 1.426(18)
C9B H9B 0.9800
C10B C11B 1.478(16)
C11B C12B 1.3900
C11B C16B 1.3900
C12B C13B 1.3900
C12B H12B 0.9300
C13B C14B 1.3900
C13B H13B 0.9300
C14B C15B 1.3900
C14B H14B 0.9300
C15B C16B 1.3900
C15B H15B 0.9300
C16B H16B 0.9300
C17B C21B 1.35(2)
C17B C18B 1.42(2)
C17B H17B 0.9300
C18B C19B 1.48(2)
C18B H18B 0.9300
C19B C20B 1.38(2)
C19B H19B 0.9300
C20B C21B 1.40(2)
C20B H20B 0.9300
C21B H21B 0.9300
C22B C23B 1.544(10)
C22B C24B 1.545(10)
C22B H22B 0.9800
C23B H23D 0.9600
C23B H23E 0.9600
C23B H23F 0.9600
C24B H24D 0.9600
C24B H24E 0.9600
C24B H24F 0.9600
C25B C27B 1.548(10)
C25B C26B 1.550(10)
C25B H25B 0.9800
C26B H26D 0.9600
C26B H26E 0.9600
C26B H26F 0.9600
C27B H27D 0.9600
C27B H27E 0.9600
C27B H27F 0.9600
C28B C29B 1.540(10)
C28B C30B 1.553(10)
C28B H28B 0.9800
C29B H29D 0.9600
C29B H29E 0.9600
C29B H29F 0.9600
C30B H30D 0.9600
C30B H30E 0.9600
C30B H30F 0.9600
